data_4134356
loop_
_publ_author_name
'Ramirez, Bianca L.'
'Lu, Connie C.'

_publ_section_title
;
 Rare-Earth Supported Nickel Catalysts for Alkyne Semihydrogenation:
 Chemo- and Regioselectivity Impacted by the Lewis Acidity and Size of the
 Support.
;
_journal_name_full 'Journal of the American Chemical Society'
_journal_paper_doi 10.1021/jacs.0c00905
_journal_year 2020
_chemical_formula_moiety 'C39 H63 Li3 N3 Ni P3'
_chemical_formula_sum 'C39 H63 Li3 N3 Ni P3'
_chemical_formula_weight 746.36
_chemical_name_common 18083-Ni(LiL)3
_space_group_crystal_system trigonal
_space_group_IT_number 165
_space_group_name_Hall '-P 3 2"c'
_space_group_name_H-M_alt 'P -3 c 1'
_atom_sites_solution_hydrogens geom
_audit_creation_method SHELXL-2016/6
_cell_angle_alpha 90
_cell_angle_beta 90
_cell_angle_gamma 120
_cell_formula_units_Z 4
_cell_length_a 13.807(5)
_cell_length_b 13.807(5)
_cell_length_c 25.285(9)
_cell_measurement_reflns_used 719
_cell_measurement_temperature 100(2)
_cell_measurement_theta_max 10.17
_cell_measurement_theta_min 2.34
_cell_volume 4174(3)
_computing_cell_refinement 'Bruker SAINT'
_computing_data_collection 'Bruker APEX3'
_computing_data_reduction 'Bruker SAINT'
_computing_molecular_graphics 'ShelXle Rev. 712 (Huebschle, 2011)'
_computing_publication_material 'Bruker SHELXTL'
_computing_structure_refinement 'SHELXL-2014 (Sheldrick, 2014)'
_computing_structure_solution 'SHELXS-97 (Sheldrick, 2008)'
_diffrn_ambient_temperature 100(2)
_diffrn_measured_fraction_theta_full 0.999
_diffrn_measured_fraction_theta_max 0.999
_diffrn_measurement_device_type 'Bruker PHOTON-II CMOS'
_diffrn_measurement_method '\f and \w scans'
_diffrn_radiation_type MoK\a
_diffrn_radiation_wavelength 0.71073
_diffrn_reflns_av_R_equivalents 0.1100
_diffrn_reflns_av_unetI/netI 0.0418
_diffrn_reflns_Laue_measured_fraction_full 0.999
_diffrn_reflns_Laue_measured_fraction_max 0.999
_diffrn_reflns_limit_h_max 17
_diffrn_reflns_limit_h_min -14
_diffrn_reflns_limit_k_max 17
_diffrn_reflns_limit_k_min -17
_diffrn_reflns_limit_l_max 31
_diffrn_reflns_limit_l_min -31
_diffrn_reflns_number 53542
_diffrn_reflns_point_group_measured_fraction_full 0.999
_diffrn_reflns_point_group_measured_fraction_max 0.999
_diffrn_reflns_theta_full 25.242
_diffrn_reflns_theta_max 26.369
_diffrn_reflns_theta_min 2.344
_diffrn_source 'I\uS 3.0 Microfocus Tube'
_exptl_absorpt_coefficient_mu 0.609
_exptl_absorpt_correction_type multi-scan
_exptl_absorpt_process_details 'SADABS, R. Blessing, 1995'
_exptl_crystal_colour red
_exptl_crystal_density_diffrn 1.188
_exptl_crystal_description plate
_exptl_crystal_F_000 1600
_exptl_crystal_size_max 0.120
_exptl_crystal_size_mid 0.040
_exptl_crystal_size_min 0.020
_exptl_transmission_factor_max 0.7457
_exptl_transmission_factor_min 0.5860
_refine_diff_density_max 0.318
_refine_diff_density_min -0.299
_refine_diff_density_rms 0.062
_refine_ls_extinction_method none
_refine_ls_goodness_of_fit_ref 1.100
_refine_ls_hydrogen_treatment constr
_refine_ls_matrix_type full
_refine_ls_number_parameters 152
_refine_ls_number_reflns 2858
_refine_ls_number_restraints 0
_refine_ls_restrained_S_all 1.100
_refine_ls_R_factor_all 0.0572
_refine_ls_R_factor_gt 0.0380
_refine_ls_shift/su_max 0.000
_refine_ls_shift/su_mean 0.000
_refine_ls_structure_factor_coef Fsqd
_refine_ls_weighting_details 'w=1/[\s^2^(Fo^2^)+(0.0165P)^2^+4.5878P] where P=(Fo^2^+2Fc^2^)/3'
_refine_ls_weighting_scheme calc
_refine_ls_wR_factor_gt 0.0750
_refine_ls_wR_factor_ref 0.0814
_reflns_Friedel_coverage 0.000
_reflns_number_gt 2293
_reflns_number_total 2858
_reflns_threshold_expression 'I > 2\s(I)'
_cod_data_source_file ja0c00905_si_001.cif
_cod_data_source_block 18083_Complex-5_NiLi3L3
_cod_original_cell_volume 4175(3)
_cod_database_code 4134356
_shelx_shelxl_version_number 2016/6
_shelx_space_group_comment
;
The symmetry employed for this shelxl refinement is uniquely defined
by the following loop, which should always be used as a source of
symmetry information in preference to the above space-group names.
They are only intended as comments.
;
_shelx_estimated_absorpt_t_min 0.931
_shelx_estimated_absorpt_t_max 0.988

loop_
_space_group_symop_operation_xyz
'x, y, z'
'-y, x-y, z'
'-x+y, -x, z'
'y, x, -z+1/2'
'x-y, -y, -z+1/2'
'-x, -x+y, -z+1/2'
'-x, -y, -z'
'y, -x+y, -z'
'x-y, x, -z'
'-y, -x, z-1/2'
'-x+y, y, z-1/2'
'x, x-y, z-1/2'

loop_
_atom_site_label
_atom_site_type_symbol
_atom_site_fract_x
_atom_site_fract_y
_atom_site_fract_z
_atom_site_U_iso_or_equiv
_atom_site_adp_type
_atom_site_occupancy
_atom_site_site_symmetry_order
_atom_site_calc_flag
_atom_site_refinement_flags_posn
_atom_site_refinement_flags_adp
_atom_site_refinement_flags_occupancy
_atom_site_disorder_assembly
_atom_site_disorder_group
Ni1 Ni 0.666667 0.333333 0.36967(2) 0.01248(12) Uani 1 3 d S T P . .
C1 C 0.74428(19) 0.51258(19) 0.16737(8) 0.0174(5) Uani 1 1 d . . . . .
H1 H 0.687168 0.436224 0.168310 0.021 Uiso 1 1 calc R U . . .
N1 N 0.73559(15) 0.51502(15) 0.26248(7) 0.0154(4) Uani 1 1 d . . . . .
P1 P 0.69914(5) 0.50646(5) 0.37007(2) 0.01358(13) Uani 1 1 d . . . . .
C6 C 0.78025(18) 0.57236(18) 0.21543(8) 0.0151(4) Uani 1 1 d . . . . .
Li1 Li 0.5847(3) 0.3851(3) 0.27307(16) 0.0250(9) Uani 1 1 d . . . . .
C2 C 0.7889(2) 0.5608(2) 0.11917(9) 0.0214(5) Uani 1 1 d . . . . .
H2 H 0.763078 0.517133 0.087869 0.026 Uiso 1 1 calc R U . . .
C4 C 0.9059(2) 0.7350(2) 0.16207(10) 0.0256(6) Uani 1 1 d . . . . .
H4 H 0.960925 0.812017 0.160284 0.031 Uiso 1 1 calc R U . . .
C3 C 0.8713(2) 0.6728(2) 0.11584(10) 0.0256(6) Uani 1 1 d . . . . .
H3 H 0.903121 0.705878 0.082717 0.031 Uiso 1 1 calc R U . . .
C7 C 0.76913(18) 0.58798(18) 0.30933(8) 0.0158(5) Uani 1 1 d . . . . .
H7A H 0.749028 0.646820 0.304083 0.019 Uiso 1 1 calc R U . . .
H7B H 0.851256 0.625060 0.313781 0.019 Uiso 1 1 calc R U . . .
C13 C 0.8199(2) 0.71731(19) 0.42506(10) 0.0232(5) Uani 1 1 d . . . . .
H13A H 0.884655 0.762926 0.447712 0.035 Uiso 1 1 calc R U . . .
H13B H 0.753192 0.714172 0.440317 0.035 Uiso 1 1 calc R U . . .
H13C H 0.833423 0.750673 0.389697 0.035 Uiso 1 1 calc R U . . .
C5 C 0.86180(19) 0.68724(19) 0.21106(9) 0.0204(5) Uani 1 1 d . . . . .
H5 H 0.886709 0.732260 0.241995 0.024 Uiso 1 1 calc R U . . .
C9 C 0.52499(19) 0.51660(19) 0.42736(9) 0.0197(5) Uani 1 1 d . . . . .
H9A H 0.464266 0.533790 0.425506 0.030 Uiso 1 1 calc R U . . .
H9B H 0.577338 0.561279 0.455421 0.030 Uiso 1 1 calc R U . . .
H9C H 0.493867 0.436934 0.435108 0.030 Uiso 1 1 calc R U . . .
C8 C 0.58671(19) 0.54444(19) 0.37431(9) 0.0166(5) Uani 1 1 d . . . . .
H8 H 0.623387 0.627236 0.369383 0.020 Uiso 1 1 calc R U . . .
C11 C 0.8020(2) 0.59851(18) 0.42105(8) 0.0178(5) Uani 1 1 d . . . . .
H11 H 0.875697 0.607866 0.409837 0.021 Uiso 1 1 calc R U . . .
C10 C 0.5049(2) 0.4898(2) 0.32840(8) 0.0199(5) Uani 1 1 d . . . . .
H10A H 0.445211 0.508359 0.330864 0.030 Uiso 1 1 calc R U . . .
H10B H 0.472460 0.408516 0.330115 0.030 Uiso 1 1 calc R U . . .
H10C H 0.544781 0.517680 0.294804 0.030 Uiso 1 1 calc R U . . .
C12 C 0.7776(2) 0.5421(2) 0.47541(8) 0.0231(5) Uani 1 1 d . . . . .
H12A H 0.841145 0.585628 0.499051 0.035 Uiso 1 1 calc R U . . .
H12B H 0.765952 0.466307 0.471670 0.035 Uiso 1 1 calc R U . . .
H12C H 0.710241 0.538171 0.490283 0.035 Uiso 1 1 calc R U . . .

loop_
_atom_site_aniso_label
_atom_site_aniso_U_11
_atom_site_aniso_U_22
_atom_site_aniso_U_33
_atom_site_aniso_U_23
_atom_site_aniso_U_13
_atom_site_aniso_U_12
Ni1 0.01178(16) 0.01178(16) 0.0139(2) 0.000 0.000 0.00589(8)
C1 0.0147(11) 0.0191(11) 0.0214(11) 0.0009(9) -0.0006(9) 0.0107(10)
N1 0.0167(10) 0.0151(9) 0.0151(9) 0.0011(8) 0.0010(7) 0.0086(8)
P1 0.0139(3) 0.0122(3) 0.0154(3) 0.0000(2) 0.0005(2) 0.0071(2)
C6 0.0137(11) 0.0173(11) 0.0190(11) 0.0030(9) 0.0010(9) 0.0112(10)
Li1 0.021(2) 0.023(2) 0.032(2) -0.0012(18) 0.0036(18) 0.0117(19)
C2 0.0223(13) 0.0319(13) 0.0175(11) 0.0010(10) 0.0012(10) 0.0192(12)
C4 0.0214(13) 0.0244(13) 0.0285(14) 0.0091(11) 0.0031(11) 0.0095(11)
C3 0.0248(13) 0.0358(15) 0.0210(12) 0.0091(11) 0.0058(10) 0.0188(12)
C7 0.0163(11) 0.0131(11) 0.0177(11) 0.0016(9) 0.0005(9) 0.0072(9)
C13 0.0229(13) 0.0174(12) 0.0285(13) -0.0063(10) -0.0035(11) 0.0096(11)
C5 0.0175(12) 0.0193(12) 0.0218(12) 0.0028(10) 0.0011(10) 0.0073(10)
C9 0.0189(12) 0.0193(12) 0.0223(12) -0.0013(9) 0.0005(10) 0.0106(11)
C8 0.0177(11) 0.0157(11) 0.0198(12) -0.0001(9) -0.0003(9) 0.0109(10)
C11 0.0179(12) 0.0164(11) 0.0189(11) -0.0017(9) -0.0018(10) 0.0085(10)
C10 0.0187(12) 0.0232(13) 0.0218(11) -0.0002(11) -0.0005(10) 0.0134(10)
C12 0.0222(13) 0.0305(13) 0.0179(11) -0.0003(10) -0.0022(10) 0.0143(12)

loop_
_atom_type_symbol
_atom_type_description
_atom_type_scat_dispersion_real
_atom_type_scat_dispersion_imag
_atom_type_scat_source
C C 0.0033 0.0016 'International Tables Vol C Tables 4.2.6.8 and 6.1.1.4'
H H 0.0000 0.0000 'International Tables Vol C Tables 4.2.6.8 and 6.1.1.4'
N N 0.0061 0.0033 'International Tables Vol C Tables 4.2.6.8 and 6.1.1.4'
Ni Ni 0.3393 1.1124 'International Tables Vol C Tables 4.2.6.8 and 6.1.1.4'
P P 0.1023 0.0942 'International Tables Vol C Tables 4.2.6.8 and 6.1.1.4'
Li Li -0.0003 0.0001 'International Tables Vol C Tables 4.2.6.8 and 6.1.1.4'

loop_
_geom_angle_atom_site_label_1
_geom_angle_atom_site_label_2
_geom_angle_atom_site_label_3
_geom_angle
_geom_angle_site_symmetry_1
_geom_angle_site_symmetry_3
_geom_angle_publ_flag
P1 Ni1 P1 119.998(1) . 3_665 ?
P1 Ni1 P1 119.998(1) . 2_655 ?
P1 Ni1 P1 120.0 3_665 2_655 ?
P1 Ni1 Li1 68.42(8) . . ?
P1 Ni1 Li1 122.82(8) 3_665 . ?
P1 Ni1 Li1 80.63(8) 2_655 . ?
P1 Ni1 Li1 122.82(8) . 2_655 ?
P1 Ni1 Li1 80.63(8) 3_665 2_655 ?
P1 Ni1 Li1 68.42(8) 2_655 2_655 ?
Li1 Ni1 Li1 57.00(13) . 2_655 ?
P1 Ni1 Li1 80.63(8) . 3_665 ?
P1 Ni1 Li1 68.42(8) 3_665 3_665 ?
P1 Ni1 Li1 122.82(8) 2_655 3_665 ?
Li1 Ni1 Li1 57.00(13) . 3_665 ?
Li1 Ni1 Li1 57.01(13) 2_655 3_665 ?
C2 C1 C6 122.5(2) . . ?
C2 C1 H1 118.8 . . ?
C6 C1 H1 118.8 . . ?
C6 N1 C7 113.61(17) . . ?
C6 N1 Li1 126.86(19) . . ?
C7 N1 Li1 109.93(18) . . ?
C6 N1 Li1 106.43(18) . 3_665 ?
C7 N1 Li1 105.51(17) . 3_665 ?
Li1 N1 Li1 89.3(2) . 3_665 ?
C7 P1 C11 99.76(10) . . ?
C7 P1 C8 97.48(10) . . ?
C11 P1 C8 102.99(10) . . ?
C7 P1 Ni1 114.51(7) . . ?
C11 P1 Ni1 114.51(7) . . ?
C8 P1 Ni1 123.84(7) . . ?
C7 P1 Li1 68.04(11) . . ?
C11 P1 Li1 166.17(11) . . ?
C8 P1 Li1 85.58(11) . . ?
Ni1 P1 Li1 67.55(8) . . ?
N1 C6 C1 118.49(19) . . ?
N1 C6 C5 125.6(2) . . ?
C1 C6 C5 115.9(2) . . ?
N1 C6 Li1 44.44(13) . 3_665 ?
C1 C6 Li1 98.07(16) . 3_665 ?
C5 C6 Li1 126.07(18) . 3_665 ?
N1 Li1 N1 146.0(2) . 2_655 ?
N1 Li1 C10 96.59(17) . . ?
N1 Li1 C10 117.28(19) 2_655 . ?
N1 Li1 C6 138.1(2) . 2_655 ?
N1 Li1 C6 29.13(9) 2_655 2_655 ?
C10 Li1 C6 114.45(16) . 2_655 ?
N1 Li1 C7 161.1(2) . 2_655 ?
N1 Li1 C7 30.64(9) 2_655 2_655 ?
C10 Li1 C7 89.94(14) . 2_655 ?
C6 Li1 C7 51.42(10) 2_655 2_655 ?
N1 Li1 Li1 105.05(17) . 2_655 ?
N1 Li1 Li1 44.94(17) 2_655 2_655 ?
C10 Li1 Li1 143.47(15) . 2_655 ?
C6 Li1 Li1 66.15(16) 2_655 2_655 ?
C7 Li1 Li1 61.14(17) 2_655 2_655 ?
N1 Li1 Li1 45.72(17) . 3_665 ?
N1 Li1 Li1 104.29(16) 2_655 3_665 ?
C10 Li1 Li1 128.98(19) . 3_665 ?
C6 Li1 Li1 116.24(14) 2_655 3_665 ?
C7 Li1 Li1 117.48(16) 2_655 3_665 ?
Li1 Li1 Li1 60.002(1) 2_655 3_665 ?
N1 Li1 Ni1 88.50(15) . . ?
N1 Li1 Ni1 88.00(15) 2_655 . ?
C10 Li1 Ni1 90.56(13) . . ?
C6 Li1 Ni1 117.12(15) 2_655 . ?
C7 Li1 Ni1 73.64(11) 2_655 . ?
Li1 Li1 Ni1 61.50(6) 2_655 . ?
Li1 Li1 Ni1 61.50(6) 3_665 . ?
N1 Li1 P1 64.75(13) . . ?
N1 Li1 P1 128.81(19) 2_655 . ?
C10 Li1 P1 59.66(10) . . ?
C6 Li1 P1 155.66(17) 2_655 . ?
C7 Li1 P1 104.25(14) 2_655 . ?
Li1 Li1 P1 103.78(9) 2_655 . ?
Li1 Li1 P1 71.71(12) 3_665 . ?
Ni1 Li1 P1 44.03(6) . . ?
C1 C2 C3 120.7(2) . . ?
C1 C2 H2 119.6 . . ?
C3 C2 H2 119.6 . . ?
C3 C4 C5 121.6(2) . . ?
C3 C4 H4 119.2 . . ?
C5 C4 H4 119.2 . . ?
C4 C3 C2 118.3(2) . . ?
C4 C3 H3 120.8 . . ?
C2 C3 H3 120.8 . . ?
N1 C7 P1 111.05(15) . . ?
N1 C7 Li1 43.84(12) . 3_665 ?
P1 C7 Li1 90.56(12) . 3_665 ?
N1 C7 H7A 109.4 . . ?
P1 C7 H7A 109.4 . . ?
Li1 C7 H7A 152.4 3_665 . ?
N1 C7 H7B 109.4 . . ?
P1 C7 H7B 109.4 . . ?
Li1 C7 H7B 81.5 3_665 . ?
H7A C7 H7B 108.0 . . ?
C11 C13 H13A 109.5 . . ?
C11 C13 H13B 109.5 . . ?
H13A C13 H13B 109.5 . . ?
C11 C13 H13C 109.5 . . ?
H13A C13 H13C 109.5 . . ?
H13B C13 H13C 109.5 . . ?
C4 C5 C6 120.9(2) . . ?
C4 C5 H5 119.5 . . ?
C6 C5 H5 119.5 . . ?
C8 C9 H9A 109.5 . . ?
C8 C9 H9B 109.5 . . ?
H9A C9 H9B 109.5 . . ?
C8 C9 H9C 109.5 . . ?
H9A C9 H9C 109.5 . . ?
H9B C9 H9C 109.5 . . ?
C10 C8 C9 111.10(19) . . ?
C10 C8 P1 109.23(15) . . ?
C9 C8 P1 114.51(15) . . ?
C10 C8 H8 107.2 . . ?
C9 C8 H8 107.2 . . ?
P1 C8 H8 107.2 . . ?
C12 C11 C13 111.18(19) . . ?
C12 C11 P1 111.96(16) . . ?
C13 C11 P1 115.72(16) . . ?
C12 C11 H11 105.7 . . ?
C13 C11 H11 105.7 . . ?
P1 C11 H11 105.7 . . ?
C8 C10 Li1 105.49(16) . . ?
C8 C10 H10A 109.5 . . ?
Li1 C10 H10A 145.0 . . ?
C8 C10 H10B 109.5 . . ?
Li1 C10 H10B 57.9 . . ?
H10A C10 H10B 109.5 . . ?
C8 C10 H10C 109.5 . . ?
Li1 C10 H10C 56.3 . . ?
H10A C10 H10C 109.5 . . ?
H10B C10 H10C 109.5 . . ?
C11 C12 H12A 109.5 . . ?
C11 C12 H12B 109.5 . . ?
H12A C12 H12B 109.5 . . ?
C11 C12 H12C 109.5 . . ?
H12A C12 H12C 109.5 . . ?
H12B C12 H12C 109.5 . . ?

loop_
_geom_bond_atom_site_label_1
_geom_bond_atom_site_label_2
_geom_bond_distance
_geom_bond_site_symmetry_2
_geom_bond_publ_flag
Ni1 P1 2.2008(9) . ?
Ni1 P1 2.2008(9) 3_665 ?
Ni1 P1 2.2008(9) 2_655 ?
Ni1 Li1 2.927(4) . ?
Ni1 Li1 2.927(4) 2_655 ?
Ni1 Li1 2.927(4) 3_665 ?
C1 C2 1.378(3) . ?
C1 C6 1.412(3) . ?
C1 H1 0.9500 . ?
N1 C6 1.391(3) . ?
N1 C7 1.472(3) . ?
N1 Li1 1.973(5) . ?
N1 Li1 2.000(5) 3_665 ?
P1 C7 1.863(2) . ?
P1 C11 1.868(2) . ?
P1 C8 1.874(2) . ?
P1 Li1 2.945(4) . ?
C6 C5 1.418(3) . ?
C6 Li1 2.740(5) 3_665 ?
Li1 C10 2.618(5) . ?
Li1 C7 2.782(5) 2_655 ?
Li1 Li1 2.793(7) 2_655 ?
Li1 Li1 2.793(7) 3_665 ?
C2 C3 1.390(4) . ?
C2 H2 0.9500 . ?
C4 C3 1.386(3) . ?
C4 C5 1.392(3) . ?
C4 H4 0.9500 . ?
C3 H3 0.9500 . ?
C7 H7A 0.9900 . ?
C7 H7B 0.9900 . ?
C13 C11 1.535(3) . ?
C13 H13A 0.9800 . ?
C13 H13B 0.9800 . ?
C13 H13C 0.9800 . ?
C5 H5 0.9500 . ?
C9 C8 1.532(3) . ?
C9 H9A 0.9800 . ?
C9 H9B 0.9800 . ?
C9 H9C 0.9800 . ?
C8 C10 1.529(3) . ?
C8 H8 1.0000 . ?
C11 C12 1.532(3) . ?
C11 H11 1.0000 . ?
C10 H10A 0.9800 . ?
C10 H10B 0.9800 . ?
C10 H10C 0.9800 . ?
C12 H12A 0.9800 . ?
C12 H12B 0.9800 . ?
C12 H12C 0.9800 . ?

loop_
_geom_torsion_atom_site_label_1
_geom_torsion_atom_site_label_2
_geom_torsion_atom_site_label_3
_geom_torsion_atom_site_label_4
_geom_torsion
_geom_torsion_site_symmetry_1
_geom_torsion_site_symmetry_2
_geom_torsion_site_symmetry_3
_geom_torsion_site_symmetry_4
_geom_torsion_publ_flag
C7 N1 C6 C1 -173.32(19) . . . . ?
Li1 N1 C6 C1 -30.9(3) . . . . ?
Li1 N1 C6 C1 71.0(2) 3_665 . . . ?
C7 N1 C6 C5 7.9(3) . . . . ?
Li1 N1 C6 C5 150.4(2) . . . . ?
Li1 N1 C6 C5 -107.7(2) 3_665 . . . ?
C7 N1 C6 Li1 115.7(2) . . . 3_665 ?
Li1 N1 C6 Li1 -101.9(3) . . . 3_665 ?
C2 C1 C6 N1 -176.0(2) . . . . ?
C2 C1 C6 C5 2.9(3) . . . . ?
C2 C1 C6 Li1 -134.0(2) . . . 3_665 ?
C6 C1 C2 C3 -1.1(3) . . . . ?
C5 C4 C3 C2 1.4(4) . . . . ?
C1 C2 C3 C4 -1.1(3) . . . . ?
C6 N1 C7 P1 176.48(14) . . . . ?
Li1 N1 C7 P1 27.7(2) . . . . ?
Li1 N1 C7 P1 -67.31(19) 3_665 . . . ?
C6 N1 C7 Li1 -116.2(2) . . . 3_665 ?
Li1 N1 C7 Li1 95.0(3) . . . 3_665 ?
C11 P1 C7 N1 154.80(15) . . . . ?
C8 P1 C7 N1 -100.57(15) . . . . ?
Ni1 P1 C7 N1 32.05(16) . . . . ?
Li1 P1 C7 N1 -18.43(14) . . . . ?
C11 P1 C7 Li1 115.08(12) . . . 3_665 ?
C8 P1 C7 Li1 -140.29(11) . . . 3_665 ?
Ni1 P1 C7 Li1 -7.67(11) . . . 3_665 ?
Li1 P1 C7 Li1 -58.15(16) . . . 3_665 ?
C3 C4 C5 C6 0.6(4) . . . . ?
N1 C6 C5 C4 176.1(2) . . . . ?
C1 C6 C5 C4 -2.6(3) . . . . ?
Li1 C6 C5 C4 120.5(2) 3_665 . . . ?
C7 P1 C8 C10 68.80(17) . . . . ?
C11 P1 C8 C10 170.66(15) . . . . ?
Ni1 P1 C8 C10 -57.48(18) . . . . ?
Li1 P1 C8 C10 1.65(17) . . . . ?
C7 P1 C8 C9 -165.89(16) . . . . ?
C11 P1 C8 C9 -64.02(18) . . . . ?
Ni1 P1 C8 C9 67.83(18) . . . . ?
Li1 P1 C8 C9 126.97(18) . . . . ?
C7 P1 C11 C12 -169.61(17) . . . . ?
C8 P1 C11 C12 90.30(18) . . . . ?
Ni1 P1 C11 C12 -46.86(19) . . . . ?
Li1 P1 C11 C12 -142.4(4) . . . . ?
C7 P1 C11 C13 61.59(19) . . . . ?
C8 P1 C11 C13 -38.50(19) . . . . ?
Ni1 P1 C11 C13 -175.66(15) . . . . ?
Li1 P1 C11 C13 88.8(5) . . . . ?
C9 C8 C10 Li1 -129.19(18) . . . . ?
P1 C8 C10 Li1 -1.9(2) . . . . ?
